data_2212579
loop_
_publ_author_name
'Essehli, Rachid'
'El Bali, Brahim'
'Dusek, Michal'
'Fejfarova, Karla'
'Lachkar, Mohammed'

_publ_section_title
;
 Ytterbium hydrogendiphosphate trihydrate: synthesis and non-merohedral
 twinning
;
_journal_coeditor_code HB2297
_journal_issue 3
_journal_name_full 'Acta Crystallographica Section E'
_journal_page_first i83
_journal_page_last i84
_journal_paper_doi 10.1107/S1600536807008331
_journal_volume 63
_journal_year 2007
_chemical_formula_iupac 'Yb (H O7 P2 3-), 3H2 O'
_chemical_formula_moiety 'Yb 3+, H O7 P2 3-, 3H2 O'
_chemical_formula_structural '(Yb (HP2O7) 3(H2O)'
_chemical_formula_sum 'H7 O10 P2 Yb'
_chemical_formula_weight 402
_chemical_name_systematic
;
ytterbium hydrogendiphosphate trihydrate
;
_space_group_IT_number 2
_symmetry_cell_setting triclinic
_symmetry_space_group_name_Hall '-P 1'
_symmetry_space_group_name_H-M 'P -1'
_cell_angle_alpha 81.662(6)
_cell_angle_beta 80.070(7)
_cell_angle_gamma 88.354(5)
_cell_formula_units_Z 2
_cell_length_a 6.3900(6)
_cell_length_b 6.8324(3)
_cell_length_c 9.8109(8)
_cell_measurement_reflns_used 9895
_cell_measurement_temperature 294
_cell_measurement_theta_max 26.55
_cell_measurement_theta_min 3.01
_cell_volume 417.45(6)
_computing_cell_refinement 'CrysAlis RED (Oxford Diffraction, 2005)'
_computing_data_collection 'CrysAlis CCD (Oxford Diffraction, 2005)'
_computing_data_reduction 'CrysAlis RED'
_computing_molecular_graphics 'DIAMOND (Brandenburg & Putz, 2005)'
_computing_publication_material JANA2000
_computing_structure_refinement 'JANA2000 (Petricek <i>et al.</i>,  2000)'
_computing_structure_solution 'SIR2002 (Burla <i>et al.</i>,  2003)'
_diffrn_ambient_temperature 294
_diffrn_detector_area_resol_mean 8.3438
_diffrn_measured_fraction_theta_full 1.00
_diffrn_measurement_device_type 'Oxford Diffraction CCD'
_diffrn_measurement_method 'Rotation method data acquisition using \w'
_diffrn_radiation_monochromator graphite
_diffrn_radiation_source 'X-ray tube'
_diffrn_radiation_type 'Mo K\a'
_diffrn_radiation_wavelength 0.71069
_diffrn_reflns_av_R_equivalents 0.0355
_diffrn_reflns_av_sigmaI/netI 0.0244
_diffrn_reflns_limit_h_max 8
_diffrn_reflns_limit_h_min -8
_diffrn_reflns_limit_k_max 8
_diffrn_reflns_limit_k_min -8
_diffrn_reflns_limit_l_max 12
_diffrn_reflns_limit_l_min -12
_diffrn_reflns_number 9895
_diffrn_reflns_reduction_process
;
Integration of the CCD images was done by program Crysalis RED
(Oxford diffraction, 2004). The same program was used for indexing of the
crystal shape, its refinement and absorption correction.
;
_diffrn_reflns_theta_full 26.55
_diffrn_reflns_theta_max 26.55
_diffrn_reflns_theta_min 3.01
_exptl_absorpt_coefficient_mu 11.618
_exptl_absorpt_correction_T_max 0.576
_exptl_absorpt_correction_T_min 0.176
_exptl_absorpt_correction_type analytical
_exptl_absorpt_process_details '(CrysAlis RED; Oxford Diffraction, 2005)'
_exptl_crystal_colour colorless
_exptl_crystal_density_diffrn 3.1974
_exptl_crystal_density_method 'not measured'
_exptl_crystal_description prism
_exptl_crystal_F_000 370
_exptl_crystal_size_max 0.14
_exptl_crystal_size_mid 0.09
_exptl_crystal_size_min 0.02
_refine_diff_density_max 0.79
_refine_diff_density_min -0.63
_refine_ls_extinction_method none
_refine_ls_goodness_of_fit_ref 1.27
_refine_ls_hydrogen_treatment mixed
_refine_ls_number_constraints 5
_refine_ls_number_parameters 138
_refine_ls_number_reflns 3288
_refine_ls_number_restraints 8
_refine_ls_R_factor_all 0.0305
_refine_ls_R_factor_gt 0.0261
_refine_ls_shift/su_max 0.0379
_refine_ls_shift/su_mean 0.0022
_refine_ls_structure_factor_coef Fsqd
_refine_ls_weighting_details 'w = 1/[\s^2^(I)+0.0016I^2^]'
_refine_ls_weighting_scheme sigma
_refine_ls_wR_factor_gt 0.0717
_refine_ls_wR_factor_ref 0.0729
_reflns_number_gt 2824
_reflns_number_total 3288
_reflns_threshold_expression I>3\s(I)
_cod_data_source_file hb2297.cif
_cod_data_source_block I
_cod_original_formula_sum 'H7 O10 P2 Yb1'
_cod_database_code 2212579

loop_
_symmetry_equiv_pos_site_id
_symmetry_equiv_pos_as_xyz
1 x,y,z
2 -x,-y,-z

loop_
_atom_site_type_symbol
_atom_site_label
_atom_site_fract_x
_atom_site_fract_y
_atom_site_fract_z
_atom_site_U_iso_or_equiv
_atom_site_adp_type
_atom_site_calc_flag
_atom_site_occupancy
Yb Yb1 0.37153(3) 0.25902(3) 0.45353(2) 0.00874(7) Uani d 1
P P1 -0.19429(18) 0.23432(17) 0.56243(13) 0.0078(3) Uani d 1
P P2 0.05814(19) 0.14260(19) 0.78749(13) 0.0119(4) Uani d 1
O O1 -0.3370(5) 0.4158(5) 0.5593(4) 0.0148(11) Uani d 1
O O2 -0.3344(5) 0.0723(5) 0.5342(4) 0.0143(11) Uani d 1
O O3 0.0686(6) -0.0761(5) 0.8355(4) 0.0178(11) Uani d 1
O O4 0.0154(5) 0.2564(5) 0.4669(4) 0.0128(10) Uani d 1
O O5 0.2442(5) 0.2339(5) 0.6859(4) 0.0168(11) Uani d 1
O O6 -0.1539(5) 0.1804(5) 0.7205(4) 0.0186(12) Uani d 1
O O7 0.0141(7) 0.2636(6) 0.9120(4) 0.0231(13) Uani d 1
O O8 0.6640(6) 0.3595(6) 0.2734(4) 0.0201(12) Uani d 1
O O9 0.2880(6) 0.2683(7) 0.2310(4) 0.0260(13) Uani d 1
O O10 0.4973(19) 0.0944(19) 0.0053(13) 0.065(3) Uani d 0.462(8)
O O11 0.5112(16) 0.3377(18) -0.0425(12) 0.065(3) Uani d 0.538(8)
H H71 -0.011(10) 0.206(8) 0.992(2) 0.0278 Uiso d 1
H H91 0.356(7) 0.298(9) 0.152(2) 0.0312 Uiso d 1
H H92 0.169(4) 0.231(9) 0.225(5) 0.0312 Uiso d 1
H H82 0.751(5) 0.272(5) 0.259(7) 0.0241 Uiso d 1
H H81 0.726(6) 0.463(4) 0.273(7) 0.0241 Uiso d 1

loop_
_atom_site_aniso_label
_atom_site_aniso_U_11
_atom_site_aniso_U_22
_atom_site_aniso_U_33
_atom_site_aniso_U_12
_atom_site_aniso_U_13
_atom_site_aniso_U_23
_atom_site_aniso_type_symbol
Yb1 0.00696(12) 0.00699(12) 0.01199(13) 0.00014(7) -0.00078(8) -0.00143(8) Yb
P1 0.0057(5) 0.0069(6) 0.0117(6) 0.0001(4) -0.0032(5) -0.0020(5) P
P2 0.0108(6) 0.0151(6) 0.0095(6) -0.0019(5) -0.0022(5) -0.0006(5) P
O1 0.0131(16) 0.0058(16) 0.026(2) 0.0067(13) -0.0044(15) -0.0026(15) O
O2 0.0097(16) 0.0063(16) 0.028(2) -0.0038(13) -0.0074(15) 0.0005(15) O
O3 0.0230(19) 0.0149(18) 0.0139(19) 0.0015(15) -0.0009(15) 0.0001(15) O
O4 0.0085(16) 0.0165(17) 0.0144(18) 0.0000(13) -0.0037(14) -0.0032(14) O
O5 0.0115(17) 0.029(2) 0.0091(18) -0.0058(15) -0.0017(14) -0.0002(15) O
O6 0.0077(16) 0.027(2) 0.021(2) -0.0010(15) -0.0038(15) -0.0012(16) O
O7 0.035(2) 0.022(2) 0.0122(19) -0.0020(17) -0.0020(18) -0.0028(16) O
O8 0.0141(17) 0.022(2) 0.024(2) -0.0032(15) 0.0025(16) -0.0068(17) O
O9 0.020(2) 0.043(2) 0.014(2) -0.0155(18) -0.0009(16) -0.0010(19) O
O10 0.042(4) 0.107(7) 0.041(5) 0.003(5) 0.008(4) -0.010(5) O
O11 0.042(4) 0.107(7) 0.041(5) 0.003(5) 0.008(4) -0.010(5) O

loop_
_atom_type_symbol
_atom_type_scat_dispersion_real
_atom_type_scat_dispersion_imag
_atom_type_scat_source
Yb -0.385 5.549 'International Tables Vol C Tables  4.2.6.8 and 6.1.1.1'
P 0.102 0.094 'International Tables Vol C Tables  4.2.6.8 and 6.1.1.1'
O 0.011 0.006 'International Tables Vol C Tables  4.2.6.8 and 6.1.1.1'
H 0.000 0.000 'International Tables Vol C Tables  4.2.6.8 and 6.1.1.1'

loop_
_geom_angle_atom_site_label_1
_geom_angle_atom_site_label_2
_geom_angle_atom_site_label_3
_geom_angle_site_symmetry_1
_geom_angle_site_symmetry_3
_geom_angle
_geom_angle_publ_flag
O1 Yb1 O1 1_655 2_566 67.74(12) no
O1 Yb1 O2 1_655 1_655 56.71(11) no
O1 Yb1 O2 1_655 2_556 122.76(12) no
O1 Yb1 O4 1_655 . 140.48(12) no
O1 Yb1 O5 1_655 . 74.84(12) no
O1 Yb1 O8 1_655 . 70.50(13) no
O1 Yb1 O9 1_655 . 135.55(12) no
O1 Yb1 O1 2_566 1_655 67.74(12) no
O1 Yb1 O2 2_566 1_655 124.18(13) no
O1 Yb1 O2 2_566 2_556 168.23(12) no
O1 Yb1 O4 2_566 . 85.54(12) no
O1 Yb1 O5 2_566 . 88.53(13) no
O1 Yb1 O8 2_566 . 80.23(12) no
O1 Yb1 O9 2_566 . 91.25(15) no
O2 Yb1 O2 1_655 2_556 66.98(12) no
O2 Yb1 O4 1_655 . 142.92(11) no
O2 Yb1 O5 1_655 . 82.65(12) no
O2 Yb1 O8 1_655 . 77.04(12) no
O2 Yb1 O9 1_655 . 124.08(14) no
O2 Yb1 O2 2_556 1_655 66.98(12) no
O2 Yb1 O4 2_556 . 82.72(12) no
O2 Yb1 O5 2_556 . 89.46(13) no
O2 Yb1 O8 2_556 . 107.61(13) no
O2 Yb1 O9 2_556 . 83.99(15) no
O4 Yb1 O5 . . 75.95(13) no
O4 Yb1 O8 . . 134.83(13) no
O4 Yb1 O9 . . 70.25(13) no
O5 Yb1 O8 . . 145.28(14) no
O5 Yb1 O9 . . 146.11(13) no
O8 Yb1 O9 . . 67.47(14) no
O1 P1 O2 . . 103.64(19) no
O1 P1 O4 . . 115.89(19) no
O1 P1 O6 . . 106.4(2) no
O2 P1 O4 . . 114.0(2) no
O2 P1 O6 . . 107.5(2) no
O4 P1 O6 . . 108.9(2) no
O3 P2 O5 . . 117.1(2) no
O3 P2 O6 . . 106.5(2) no
O3 P2 O7 . . 112.2(2) no
O5 P2 O6 . . 109.6(2) no
O5 P2 O7 . . 108.1(2) no
O6 P2 O7 . . 102.3(2) no
P1 O6 P2 . . 132.7(2) no
P2 O7 H71 . . 120(4) no
H82 O8 H81 . . 109(4) no
H91 O9 H92 . . 109(5) no
O10 O10 O11 2_655 . 159.6(12) no

loop_
_geom_bond_atom_site_label_1
_geom_bond_atom_site_label_2
_geom_bond_site_symmetry_2
_geom_bond_distance
_geom_bond_publ_flag
Yb1 O1 2_566 2.214(3) y
Yb1 O1 1_655 2.607(4) y
Yb1 O2 1_655 2.422(3) y
Yb1 O2 2_556 2.267(3) y
Yb1 O4 . 2.257(3) y
Yb1 O5 . 2.268(3) y
Yb1 O8 . 2.381(3) y
Yb1 O9 . 2.327(4) y
P1 O1 . 1.518(3) no
P1 O2 . 1.528(4) no
P1 O4 . 1.495(3) no
P1 O6 . 1.604(4) no
P2 O3 . 1.503(4) no
P2 O5 . 1.500(3) no
P2 O6 . 1.604(4) no
P2 O7 . 1.555(4) no
O7 H71 . 0.82(3) no
O8 H82 . 0.82(3) no
O8 H81 . 0.82(3) no
O9 H91 . 0.82(3) no
O9 H92 . 0.82(4) no
O10 O10 2_655 1.309(19) no
O10 O11 . 1.661(18) no

loop_
_geom_hbond_atom_site_label_D
_geom_hbond_atom_site_label_H
_geom_hbond_atom_site_label_A
_geom_hbond_site_symmetry_A
_geom_hbond_distance_DH
_geom_hbond_distance_HA
_geom_hbond_distance_DA
_geom_hbond_angle_DHA
O7 H71 O3 2_557 0.82(3) 1.78(3) 2.593(5) 179(8)
O8 H82 O3 2_656 0.82(4) 1.97(4) 2.755(5) 161(6)
O9 H91 O11 . 0.82(3) 1.98(3) 2.795(12) 173(6)
O9 H92 O3 2_556 0.82(3) 2.09(4) 2.877(6) 160(6)
O9 H91 O10 . 0.82(3) 2.21(5) 2.785(14) 128(5)
